data_1530289
loop_
_publ_author_name
'Lii, K.-H.'
'Chen, Y.B.'
'Su, C.C.'
'Wang, S.-L.'

_publ_section_title
;
 Crystal Structure of the Tetrapolyphosphate Cr2 P4 O13
;
_journal_name_full 'Journal of Solid State Chemistry'
_journal_page_first 156
_journal_page_last 160
_journal_volume 82
_journal_year 1989
_chemical_formula_sum 'Cr2 O13 P4'
_chemical_name_systematic 'Cr2 P4 O13'
_space_group_IT_number 14
_symmetry_space_group_name_Hall '-P 2ybc'
_symmetry_space_group_name_H-M 'P 1 21/c 1'
_cell_angle_alpha 90
_cell_angle_beta 105.54
_cell_angle_gamma 90
_cell_formula_units_Z 4
_cell_length_a 8.097
_cell_length_b 8.787
_cell_length_c 13.098
_cell_volume 897.834
_citation_journal_id_ASTM JSSCBI
_cod_data_source_file Lii_JSSCBI_1989_1826.cif
_cod_data_source_block Cr2O13P4
_cod_database_code 1530289

loop_
_symmetry_equiv_pos_as_xyz
x,y,z
-x,y+1/2,-z+1/2
-x,-y,-z
x,-y-1/2,z-1/2

loop_
_atom_site_label
_atom_site_type_symbol
_atom_site_fract_x
_atom_site_fract_y
_atom_site_fract_z
_atom_site_occupancy
_atom_site_U_iso_or_equiv
O11 O-2 1.0169 0.1231 0.4067 1 0.0
O2 O-2 0.3261 0.305 -0.044 1 0.0
O7 O-2 0.5325 -0.1106 0.1302 1 0.0
O8 O-2 1.1235 -0.1508 0.3517 1 0.0
Cr1 Cr+3 0.9579 -0.0026 0.2788 1 0.0
O6 O-2 0.5827 0.1173 0.3929 1 0.0
O13 O-2 1.1131 0.1217 0.2249 1 0.0
O10 O-2 0.3929 0.1395 0.1798 1 0.0
P2 P+5 0.133 0.2428 -0.069 1 0.0
Cr2 Cr+3 0.5623 0.0033 0.2613 1 0.0
P1 P+5 0.5016 0.2523 -0.0671 1 0.0
O12 O-2 0.3997 -0.1184 0.3045 1 0.0
P4 P+5 0.2146 0.1988 0.161 1 0.0
O1 O-2 0.1185 0.1723 0.0397 1 0.0
O4 O-2 0.7485 0.1294 0.2255 1 0.0
O5 O-2 0.7771 -0.1242 0.3245 1 0.0
O9 O-2 0.8962 -0.1133 0.1441 1 0.0
P3 P+5 0.714 0.2767 0.158 1 0.0
O3 O-2 0.6178 0.2077 0.0451 1 0.0
